data_4505664
loop_
_publ_author_name
'Price, Christopher P.'
'Grzesiak, Adam L.'
'Kampf, Jeff W.'
'Matzger, Adam J.'

_publ_section_title
;
 Maize 1:&#x2009; A Trimorphic Azo Pigment
;
_journal_issue 6
_journal_name_full 'Crystal Growth &amp; Design'
_journal_page_first 1021
_journal_paper_doi 10.1021/cg025610k
_journal_volume 3
_journal_year 2003
_chemical_formula_sum 'C17 H16 Cl N3 O2'
_chemical_formula_weight 329.78
_chemical_name_systematic
;
 ?
;
_space_group_IT_number 2
_symmetry_cell_setting triclinic
_symmetry_space_group_name_Hall '-P 1'
_symmetry_space_group_name_H-M 'P -1'
_atom_sites_solution_hydrogens difmap
_atom_sites_solution_primary direct
_atom_sites_solution_secondary difmap
_audit_creation_method SHELXL-97
_cell_angle_alpha 76.523(4)
_cell_angle_beta 83.988(4)
_cell_angle_gamma 73.782(4)
_cell_formula_units_Z 2
_cell_length_a 8.2623(18)
_cell_length_b 8.3431(17)
_cell_length_c 12.144(3)
_cell_measurement_reflns_used 4411
_cell_measurement_temperature 158(2)
_cell_measurement_theta_max 28.27
_cell_measurement_theta_min 3.03
_cell_volume 781.0(3)
_computing_cell_refinement 'Bruker SMART'
_computing_data_collection 'Bruker SMART'
_computing_data_reduction 'Bruker SHELXTL'
_computing_molecular_graphics 'Bruker SHELXTL'
_computing_publication_material 'Bruker SHELXTL'
_computing_structure_refinement 'Bruker SHELXTL'
_computing_structure_solution 'Bruker SHELXTL'
_diffrn_ambient_temperature 158(2)
_diffrn_detector_area_resol_mean 0.75
_diffrn_measured_fraction_theta_full 0.984
_diffrn_measured_fraction_theta_max 0.984
_diffrn_measurement_device_type 'CCD area detector'
_diffrn_measurement_method 'phi and omega scans'
_diffrn_radiation_monochromator graphite
_diffrn_radiation_source 'sealed tube'
_diffrn_radiation_type MoK\a
_diffrn_radiation_wavelength 0.71073
_diffrn_reflns_av_R_equivalents 0.0392
_diffrn_reflns_av_sigmaI/netI 0.0440
_diffrn_reflns_limit_h_max 11
_diffrn_reflns_limit_h_min -10
_diffrn_reflns_limit_k_max 11
_diffrn_reflns_limit_k_min -10
_diffrn_reflns_limit_l_max 16
_diffrn_reflns_limit_l_min -16
_diffrn_reflns_number 10125
_diffrn_reflns_theta_full 28.29
_diffrn_reflns_theta_max 28.29
_diffrn_reflns_theta_min 3.03
_exptl_absorpt_coefficient_mu 0.258
_exptl_absorpt_correction_T_max 0.981
_exptl_absorpt_correction_T_min 0.927
_exptl_absorpt_correction_type multi-scan
_exptl_absorpt_process_details 'Blessing, Acta Cryst. (1995) A51 33-38.'
_exptl_crystal_colour yellow
_exptl_crystal_density_diffrn 1.402
_exptl_crystal_density_method 'not measured'
_exptl_crystal_description plate
_exptl_crystal_F_000 344
_exptl_crystal_size_max 0.06
_exptl_crystal_size_mid 0.28
_exptl_crystal_size_min 0.40
_refine_diff_density_max 0.347
_refine_diff_density_min -0.347
_refine_diff_density_rms 0.056
_refine_ls_extinction_method none
_refine_ls_goodness_of_fit_ref 1.069
_refine_ls_hydrogen_treatment refall
_refine_ls_matrix_type full
_refine_ls_number_parameters 272
_refine_ls_number_reflns 3826
_refine_ls_number_restraints 0
_refine_ls_restrained_S_all 1.069
_refine_ls_R_factor_all 0.0623
_refine_ls_R_factor_gt 0.0420
_refine_ls_shift/su_max 0.001
_refine_ls_shift/su_mean 0.000
_refine_ls_structure_factor_coef Fsqd
_refine_ls_weighting_details 'calc w=1/[\s^2^(Fo^2^)+(0.0725P)^2^+0.0333P] where P=(Fo^2^+2Fc^2^)/3'
_refine_ls_weighting_scheme calc
_refine_ls_wR_factor_gt 0.1149
_refine_ls_wR_factor_ref 0.1256
_reflns_number_gt 2866
_reflns_number_total 3826
_reflns_threshold_expression >2sigma(I)
_cod_data_source_file cg025610ksi20021120_063849.cif
_cod_data_source_block formI
_cod_depositor_comments
;
The following automatic conversions were performed:

'_symmetry_cell_setting' value 'Triclinic' changed to 'triclinic'
according to /home/saulius/struct/CIF-dictionaries/cif_core.dic
dictionary named 'cif_core.dic' version 2.4.1 from 2010-06-29.

Automatic conversion script
Id: cif_fix_values 1715 2011-07-08 13:25:40Z adriana 
;
_cod_original_sg_symbol_H-M P-1
_cod_database_code 4505664

loop_
_symmetry_equiv_pos_as_xyz
'x, y, z'
'-x, -y, -z'

loop_
_atom_site_label
_atom_site_type_symbol
_atom_site_fract_x
_atom_site_fract_y
_atom_site_fract_z
_atom_site_U_iso_or_equiv
_atom_site_adp_type
_atom_site_occupancy
_atom_site_symmetry_multiplicity
_atom_site_calc_flag
Cl1 Cl 0.48224(5) 0.50843(5) 0.74257(4) 0.03605(15) Uani 1 1 d
O1 O 0.71964(14) 0.18436(12) 0.98108(9) 0.0288(3) Uani 1 1 d
O2 O 0.83910(16) -0.35156(14) 1.07569(10) 0.0350(3) Uani 1 1 d
N1 N 0.56800(16) 0.13586(16) 0.82303(11) 0.0244(3) Uani 1 1 d
H1A H 0.600(2) 0.202(2) 0.8584(15) 0.035(5) Uiso 1 1 d
N2 N 0.61883(16) -0.02874(15) 0.86591(11) 0.0239(3) Uani 1 1 d
N3 N 0.85805(17) -0.05235(16) 1.10650(11) 0.0248(3) Uani 1 1 d
H3A H 0.873(3) -0.154(3) 1.1152(19) 0.054(7) Uiso 1 1 d
C1 C 0.43040(19) 0.3676(2) 0.67605(13) 0.0265(3) Uani 1 1 d
C2 C 0.3428(2) 0.4290(2) 0.57733(14) 0.0319(4) Uani 1 1 d
H2B H 0.310(2) 0.550(2) 0.5469(15) 0.033(5) Uiso 1 1 d
C3 C 0.3037(2) 0.3163(2) 0.52409(15) 0.0355(4) Uani 1 1 d
H3B H 0.242(3) 0.354(2) 0.4591(17) 0.040(5) Uiso 1 1 d
C4 C 0.3502(2) 0.1428(2) 0.57033(15) 0.0338(4) Uani 1 1 d
H4A H 0.324(2) 0.064(2) 0.5375(16) 0.035(5) Uiso 1 1 d
C5 C 0.4375(2) 0.0802(2) 0.66940(14) 0.0293(4) Uani 1 1 d
H5A H 0.463(2) -0.029(2) 0.6987(14) 0.025(4) Uiso 1 1 d
C6 C 0.47879(19) 0.19319(19) 0.72311(13) 0.0243(3) Uani 1 1 d
C7 C 0.71008(19) -0.08694(18) 0.95582(13) 0.0236(3) Uani 1 1 d
C8 C 0.76298(18) 0.02765(18) 1.01533(13) 0.0226(3) Uani 1 1 d
C9 C 0.92146(19) 0.01929(19) 1.18128(13) 0.0231(3) Uani 1 1 d
C10 C 0.8908(2) 0.1941(2) 1.17299(14) 0.0279(3) Uani 1 1 d
H10A H 0.830(2) 0.273(2) 1.1168(15) 0.030(5) Uiso 1 1 d
C11 C 0.9530(2) 0.2553(2) 1.25200(15) 0.0318(4) Uani 1 1 d
H11A H 0.934(2) 0.375(2) 1.2439(16) 0.039(5) Uiso 1 1 d
C12 C 1.0457(2) 0.1420(2) 1.33977(16) 0.0354(4) Uani 1 1 d
H12A H 1.080(3) 0.173(3) 1.393(2) 0.057(7) Uiso 1 1 d
C13 C 1.0776(2) -0.0314(2) 1.34712(15) 0.0322(4) Uani 1 1 d
H13A H 1.138(3) -0.109(2) 1.4052(17) 0.041(5) Uiso 1 1 d
C14 C 1.0178(2) -0.09747(19) 1.26986(13) 0.0261(3) Uani 1 1 d
C15 C 1.0538(2) -0.2874(2) 1.28051(16) 0.0330(4) Uani 1 1 d
H15A H 1.112(3) -0.321(2) 1.2155(18) 0.045(5) Uiso 1 1 d
H15B H 0.952(3) -0.329(2) 1.2939(16) 0.046(6) Uiso 1 1 d
H15C H 1.122(2) -0.349(3) 1.3461(17) 0.043(5) Uiso 1 1 d
C16 C 0.7547(2) -0.27609(19) 0.99206(14) 0.0272(3) Uani 1 1 d
C17 C 0.6927(3) -0.3750(2) 0.92478(17) 0.0348(4) Uani 1 1 d
H17A H 0.730(3) -0.483(3) 0.9525(19) 0.053(6) Uiso 1 1 d
H17B H 0.721(3) -0.337(3) 0.843(2) 0.071(7) Uiso 1 1 d
H17C H 0.577(3) -0.347(3) 0.9289(18) 0.054(6) Uiso 1 1 d

loop_
_atom_site_aniso_label
_atom_site_aniso_U_11
_atom_site_aniso_U_22
_atom_site_aniso_U_33
_atom_site_aniso_U_23
_atom_site_aniso_U_13
_atom_site_aniso_U_12
Cl1 0.0393(3) 0.0280(2) 0.0424(3) -0.00807(17) -0.01036(18) -0.00774(17)
O1 0.0357(6) 0.0194(5) 0.0317(6) -0.0054(4) -0.0100(5) -0.0051(4)
O2 0.0464(7) 0.0214(6) 0.0364(7) -0.0035(5) -0.0129(6) -0.0060(5)
N1 0.0273(7) 0.0223(6) 0.0248(7) -0.0064(5) -0.0061(5) -0.0055(5)
N2 0.0230(7) 0.0220(6) 0.0263(7) -0.0063(5) -0.0016(5) -0.0041(5)
N3 0.0287(7) 0.0193(6) 0.0266(7) -0.0053(5) -0.0067(5) -0.0044(5)
C1 0.0241(8) 0.0290(8) 0.0276(8) -0.0068(6) -0.0035(6) -0.0073(6)
C2 0.0292(9) 0.0344(9) 0.0289(9) 0.0014(7) -0.0069(7) -0.0076(7)
C3 0.0342(10) 0.0443(10) 0.0273(9) -0.0042(7) -0.0100(7) -0.0087(7)
C4 0.0330(9) 0.0428(10) 0.0310(9) -0.0160(7) -0.0075(7) -0.0096(7)
C5 0.0307(9) 0.0284(8) 0.0294(9) -0.0088(7) -0.0055(7) -0.0051(7)
C6 0.0214(8) 0.0282(7) 0.0222(8) -0.0057(6) -0.0031(6) -0.0037(6)
C7 0.0242(8) 0.0235(7) 0.0246(8) -0.0076(6) -0.0014(6) -0.0065(6)
C8 0.0217(8) 0.0220(7) 0.0241(8) -0.0063(5) -0.0011(6) -0.0046(5)
C9 0.0225(8) 0.0257(7) 0.0217(7) -0.0065(6) -0.0025(6) -0.0053(6)
C10 0.0281(8) 0.0277(8) 0.0279(8) -0.0079(6) -0.0077(7) -0.0033(6)
C11 0.0342(9) 0.0283(8) 0.0356(9) -0.0117(7) -0.0066(7) -0.0069(7)
C12 0.0377(10) 0.0414(10) 0.0317(9) -0.0132(7) -0.0098(8) -0.0103(8)
C13 0.0315(9) 0.0370(9) 0.0271(9) -0.0041(7) -0.0099(7) -0.0065(7)
C14 0.0238(8) 0.0267(8) 0.0254(8) -0.0026(6) -0.0024(6) -0.0045(6)
C15 0.0357(10) 0.0261(8) 0.0329(9) -0.0006(6) -0.0097(8) -0.0030(7)
C16 0.0289(8) 0.0237(7) 0.0304(8) -0.0087(6) -0.0005(7) -0.0067(6)
C17 0.0445(12) 0.0246(8) 0.0395(11) -0.0107(7) -0.0084(8) -0.0101(7)

loop_
_atom_type_symbol
_atom_type_description
_atom_type_scat_dispersion_real
_atom_type_scat_dispersion_imag
_atom_type_scat_source
C C 0.0033 0.0016 'International Tables Vol C Tables 4.2.6.8 and 6.1.1.4'
H H 0.0000 0.0000 'International Tables Vol C Tables 4.2.6.8 and 6.1.1.4'
N N 0.0061 0.0033 'International Tables Vol C Tables 4.2.6.8 and 6.1.1.4'
O O 0.0106 0.0060 'International Tables Vol C Tables 4.2.6.8 and 6.1.1.4'
Cl Cl 0.1484 0.1585 'International Tables Vol C Tables 4.2.6.8 and 6.1.1.4'

loop_
_geom_angle_atom_site_label_1
_geom_angle_atom_site_label_2
_geom_angle_atom_site_label_3
_geom_angle
N2 N1 C6 119.52(13)
C7 N2 N1 121.02(13)
C8 N3 C9 128.99(13)
C2 C1 C6 120.83(15)
C2 C1 Cl1 120.01(13)
C6 C1 Cl1 119.16(12)
C3 C2 C1 119.77(16)
C2 C3 C4 119.96(16)
C3 C4 C5 120.68(16)
C4 C5 C6 119.67(15)
C1 C6 C5 119.09(14)
C1 C6 N1 119.16(13)
C5 C6 N1 121.75(14)
N2 C7 C16 113.25(13)
N2 C7 C8 122.82(13)
C16 C7 C8 123.93(13)
O1 C8 N3 123.96(13)
O1 C8 C7 120.42(13)
N3 C8 C7 115.62(13)
C10 C9 N3 123.61(14)
C10 C9 C14 120.14(14)
N3 C9 C14 116.24(13)
C11 C10 C9 120.35(15)
C12 C11 C10 119.90(15)
C13 C12 C11 119.66(16)
C12 C13 C14 122.16(16)
C13 C14 C9 117.79(14)
C13 C14 C15 120.94(15)
C9 C14 C15 121.27(14)
O2 C16 C7 121.60(13)
O2 C16 C17 120.11(15)
C7 C16 C17 118.28(15)

loop_
_geom_bond_atom_site_label_1
_geom_bond_atom_site_label_2
_geom_bond_distance
Cl1 C1 1.7355(16)
O1 C8 1.2357(17)
O2 C16 1.232(2)
N1 N2 1.3129(18)
N1 C6 1.4015(19)
N2 C7 1.310(2)
N3 C8 1.3539(19)
N3 C9 1.409(2)
C1 C2 1.383(2)
C1 C6 1.393(2)
C2 C3 1.379(2)
C3 C4 1.383(3)
C4 C5 1.385(2)
C5 C6 1.394(2)
C7 C16 1.485(2)
C7 C8 1.500(2)
C9 C10 1.390(2)
C9 C14 1.413(2)
C10 C11 1.387(2)
C11 C12 1.383(2)
C12 C13 1.379(3)
C13 C14 1.385(2)
C14 C15 1.505(2)
C16 C17 1.500(2)

loop_
_geom_hbond_atom_site_label_D
_geom_hbond_atom_site_label_H
_geom_hbond_atom_site_label_A
_geom_hbond_distance_DH
_geom_hbond_distance_HA
_geom_hbond_distance_DA
_geom_hbond_angle_DHA
N1 H1A O1 0.881(19) 1.83(2) 2.5625(17) 139.2(17)
N3 H3A O2 0.80(2) 1.92(2) 2.6575(17) 152(2)

loop_
_cod_related_entry_id
_cod_related_entry_database
_cod_related_entry_code
1 ChemSpider 30661528
